data_4501599
loop_
_publ_author_name
'Li, Cheng-Peng'
'Yu, Qian'
'Chen, Jing'
'Du, Miao'

_publ_section_title
;
 Supramolecular Coordination Complexes with 5-Sulfoisophthalic Acid and
 2,5-Bipyridyl-1,3,4-Oxadiazole: Specific Sensitivity to Acidity for
 Cd(II) Species
;
_journal_issue 6
_journal_name_full 'Crystal Growth &amp; Design'
_journal_page_first 2650
_journal_paper_doi 10.1021/cg100144p
_journal_volume 10
_journal_year 2010
_chemical_formula_sum 'C40 H34 Cd N8 O20 S2'
_chemical_formula_weight 1123.27
_chemical_name_systematic
; 
 ? 
;
_space_group_IT_number 2
_symmetry_cell_setting triclinic
_symmetry_space_group_name_Hall '-P 1'
_symmetry_space_group_name_H-M 'P -1'
_atom_sites_solution_hydrogens geom
_atom_sites_solution_primary direct
_atom_sites_solution_secondary difmap
_audit_creation_method SHELXL-97
_cell_angle_alpha 83.0220(10)
_cell_angle_beta 86.3030(10)
_cell_angle_gamma 67.1540(10)
_cell_formula_units_Z 1
_cell_length_a 7.5981(5)
_cell_length_b 8.0697(5)
_cell_length_c 19.6183(13)
_cell_measurement_reflns_used 4215
_cell_measurement_temperature 296(2)
_cell_measurement_theta_max 27.92
_cell_measurement_theta_min 2.91
_cell_volume 1100.11(12)
_computing_cell_refinement 'Bruker APEX II'
_computing_data_collection 'Bruker APEX II'
_computing_data_reduction 'Bruker SAINT'
_computing_molecular_graphics 'Bruker SHELXTL'
_computing_publication_material 'Bruker SHELXTL'
_computing_structure_refinement 'SHELXL-97 (Sheldrick, 1997)'
_computing_structure_solution 'SHELXS-97 (Sheldrick, 1990)'
_diffrn_ambient_temperature 296(2)
_diffrn_measured_fraction_theta_full 0.993
_diffrn_measured_fraction_theta_max 0.993
_diffrn_measurement_device_type 'APEX II CCD area detector'
_diffrn_measurement_method 'phi and omega scans'
_diffrn_radiation_monochromator graphite
_diffrn_radiation_source 'fine-focus sealed tube'
_diffrn_radiation_type MoK\a
_diffrn_radiation_wavelength 0.71073
_diffrn_reflns_av_R_equivalents 0.0140
_diffrn_reflns_av_sigmaI/netI 0.0236
_diffrn_reflns_limit_h_max 9
_diffrn_reflns_limit_h_min -7
_diffrn_reflns_limit_k_max 9
_diffrn_reflns_limit_k_min -9
_diffrn_reflns_limit_l_max 23
_diffrn_reflns_limit_l_min -22
_diffrn_reflns_number 5691
_diffrn_reflns_theta_full 25.02
_diffrn_reflns_theta_max 25.02
_diffrn_reflns_theta_min 2.09
_exptl_absorpt_coefficient_mu 0.685
_exptl_absorpt_correction_T_max 1.000000
_exptl_absorpt_correction_T_min 0.766577
_exptl_absorpt_correction_type multi-scan
_exptl_absorpt_process_details SADABS
_exptl_crystal_colour COLORLESS
_exptl_crystal_density_diffrn 1.695
_exptl_crystal_density_meas ?
_exptl_crystal_density_method 'not measured'
_exptl_crystal_description BLOCK
_exptl_crystal_F_000 570
_exptl_crystal_size_max 0.22
_exptl_crystal_size_mid 0.20
_exptl_crystal_size_min 0.16
_refine_diff_density_max 0.316
_refine_diff_density_min -0.539
_refine_diff_density_rms 0.091
_refine_ls_extinction_method none
_refine_ls_goodness_of_fit_ref 1.091
_refine_ls_hydrogen_treatment constr
_refine_ls_matrix_type full
_refine_ls_number_parameters 324
_refine_ls_number_reflns 3866
_refine_ls_number_restraints 0
_refine_ls_restrained_S_all 1.091
_refine_ls_R_factor_all 0.0282
_refine_ls_R_factor_gt 0.0260
_refine_ls_shift/su_max 0.000
_refine_ls_shift/su_mean 0.000
_refine_ls_structure_factor_coef Fsqd
_refine_ls_weighting_details 'calc w=1/[\s^2^(Fo^2^)+(0.0330P)^2^+0.6023P] where P=(Fo^2^+2Fc^2^)/3'
_refine_ls_weighting_scheme calc
_refine_ls_wR_factor_gt 0.0649
_refine_ls_wR_factor_ref 0.0670
_reflns_number_gt 3627
_reflns_number_total 3866
_reflns_threshold_expression >2sigma(I)
_cod_data_source_file cg100144p_si_002.cif
_cod_data_source_block 4
_cod_depositor_comments
;
The following automatic conversions were performed:

'_symmetry_cell_setting' value 'Triclinic' changed to 'triclinic'
according to /home/saulius/struct/CIF-dictionaries/cif_core.dic
dictionary named 'cif_core.dic' version 2.4.2 from
2011-04-26.

'_exptl_absorpt_correction_type' value 'MULTI-SCAN'
changed to 'multi-scan' according to
/home/saulius/struct/CIF-dictionaries/cif_core.dic dictionary named
'cif_core.dic' version 2.4.2 from 2011-04-26.

Automatic conversion script
Id: cif_fix_values 1715 2011-07-08 13:25:40Z adriana 

The following automatic conversions were performed:

'_exptl_crystal_density_meas' value 'NONE' was changed to '?' - the
value is perceived as not measured.

Automatic conversion script
Id: cif_fix_values 3008 2015-01-20 13:52:24Z robertas 
;
_cod_original_sg_symbol_H-M P-1
_cod_database_code 4501599

loop_
_symmetry_equiv_pos_as_xyz
'x, y, z'
'-x, -y, -z'

loop_
_atom_site_label
_atom_site_type_symbol
_atom_site_fract_x
_atom_site_fract_y
_atom_site_fract_z
_atom_site_U_iso_or_equiv
_atom_site_adp_type
_atom_site_occupancy
_atom_site_symmetry_multiplicity
_atom_site_calc_flag
_atom_site_refinement_flags
Cd1 Cd 0.5000 0.5000 0.5000 0.02586(8) Uani 1 2 d S
S1 S 0.83629(7) 0.62360(7) 0.40259(2) 0.02455(12) Uani 1 1 d .
O1 O 0.6928(2) 0.6564(2) 0.45821(7) 0.0331(3) Uani 1 1 d .
O2 O 0.9278(2) 0.7522(2) 0.39822(8) 0.0388(4) Uani 1 1 d .
O3 O 0.9654(2) 0.4386(2) 0.40319(8) 0.0414(4) Uani 1 1 d .
O4 O 0.1724(2) 1.1183(2) 0.29974(9) 0.0472(5) Uani 1 1 d .
O5 O 0.1518(2) 1.0356(2) 0.19749(9) 0.0461(5) Uani 1 1 d .
H5 H 0.0580 1.1309 0.1943 0.069 Uiso 1 1 calc R
O6 O 0.6777(2) 0.5659(2) 0.09416(8) 0.0403(4) Uani 1 1 d .
H6 H 0.7388 0.5001 0.0650 0.060 Uiso 1 1 calc R
O7 O 0.8809(3) 0.3514(2) 0.16356(9) 0.0523(5) Uani 1 1 d .
O8 O 0.7518(2) 0.2462(2) 0.54101(9) 0.0382(4) Uani 1 1 d .
H8A H 0.7396 0.1453 0.5434 0.057 Uiso 1 1 d R
H8B H 0.8603 0.2415 0.5519 0.057 Uiso 1 1 d R
O9 O 0.7393(2) 0.0413(2) 0.18535(7) 0.0299(3) Uani 1 1 d .
O10 O 0.2651(3) 0.0844(2) 0.45018(10) 0.0580(5) Uani 1 1 d .
H10A H 0.1702 0.1587 0.4266 0.087 Uiso 1 1 d R
H10B H 0.2945 0.1222 0.4846 0.087 Uiso 1 1 d R
N1 N 0.5274(3) 0.3702(2) 0.39877(9) 0.0282(4) Uani 1 1 d .
N2 N 0.4592(3) 0.2492(3) 0.15473(10) 0.0428(5) Uani 1 1 d .
N3 N 0.5419(3) 0.1509(3) 0.09874(10) 0.0457(5) Uani 1 1 d .
N4 N 1.1068(3) -0.3461(3) -0.00277(10) 0.0405(5) Uani 1 1 d .
C1 C 0.7052(3) 0.1597(3) 0.31971(11) 0.0314(5) Uani 1 1 d .
H1 H 0.8146 0.0610 0.3100 0.038 Uiso 1 1 calc R
C2 C 0.6823(3) 0.2294(3) 0.38184(11) 0.0315(5) Uani 1 1 d .
H2 H 0.7794 0.1760 0.4136 0.038 Uiso 1 1 calc R
C3 C 0.3869(3) 0.4444(3) 0.35256(12) 0.0334(5) Uani 1 1 d .
H3 H 0.2773 0.5411 0.3639 0.040 Uiso 1 1 calc R
C4 C 0.3989(3) 0.3831(3) 0.28952(11) 0.0331(5) Uani 1 1 d .
H4 H 0.2990 0.4372 0.2589 0.040 Uiso 1 1 calc R
C5 C 0.5617(3) 0.2395(3) 0.27210(11) 0.0276(4) Uani 1 1 d .
C6 C 0.5790(3) 0.1805(3) 0.20365(11) 0.0296(5) Uani 1 1 d .
C7 C 0.7046(3) 0.0333(3) 0.11886(11) 0.0327(5) Uani 1 1 d .
C8 C 0.8470(3) -0.1003(3) 0.07856(11) 0.0314(5) Uani 1 1 d .
C9 C 0.8027(4) -0.1092(4) 0.01212(12) 0.0409(6) Uani 1 1 d .
H9 H 0.6857 -0.0323 -0.0063 0.049 Uiso 1 1 calc R
C10 C 0.9351(4) -0.2337(4) -0.02597(12) 0.0439(6) Uani 1 1 d .
H10 H 0.9038 -0.2404 -0.0703 0.053 Uiso 1 1 calc R
C11 C 1.1469(4) -0.3380(4) 0.06145(13) 0.0464(6) Uani 1 1 d .
H11 H 1.2647 -0.4169 0.0787 0.056 Uiso 1 1 calc R
C12 C 1.0218(4) -0.2178(3) 0.10385(12) 0.0416(6) Uani 1 1 d .
H12 H 1.0549 -0.2163 0.1485 0.050 Uiso 1 1 calc R
C13 C 0.7035(3) 0.6760(3) 0.32552(10) 0.0228(4) Uani 1 1 d .
C14 C 0.7763(3) 0.5712(3) 0.27159(10) 0.0253(4) Uani 1 1 d .
H14 H 0.8917 0.4720 0.2759 0.030 Uiso 1 1 calc R
C15 C 0.6748(3) 0.6159(3) 0.21091(10) 0.0248(4) Uani 1 1 d .
C16 C 0.5005(3) 0.7619(3) 0.20493(10) 0.0256(4) Uani 1 1 d .
H16 H 0.4335 0.7921 0.1642 0.031 Uiso 1 1 calc R
C17 C 0.4271(3) 0.8626(3) 0.26014(10) 0.0250(4) Uani 1 1 d .
C18 C 0.5295(3) 0.8211(3) 0.32043(10) 0.0242(4) Uani 1 1 d .
H18 H 0.4813 0.8902 0.3570 0.029 Uiso 1 1 calc R
C19 C 0.7542(3) 0.4993(3) 0.15389(11) 0.0287(5) Uani 1 1 d .
C20 C 0.2392(3) 1.0181(3) 0.25607(11) 0.0285(5) Uani 1 1 d .

loop_
_atom_site_aniso_label
_atom_site_aniso_U_11
_atom_site_aniso_U_22
_atom_site_aniso_U_33
_atom_site_aniso_U_23
_atom_site_aniso_U_13
_atom_site_aniso_U_12
Cd1 0.02785(13) 0.02631(13) 0.02211(12) -0.00807(8) 0.00175(8) -0.00770(9)
S1 0.0212(3) 0.0269(3) 0.0234(3) -0.0023(2) -0.00358(19) -0.0065(2)
O1 0.0319(8) 0.0455(9) 0.0243(8) -0.0074(7) 0.0013(6) -0.0167(7)
O2 0.0358(9) 0.0455(10) 0.0411(9) 0.0037(7) -0.0107(7) -0.0231(8)
O3 0.0390(9) 0.0315(9) 0.0383(9) -0.0038(7) -0.0116(7) 0.0050(7)
O4 0.0362(9) 0.0464(10) 0.0418(10) -0.0216(8) -0.0053(8) 0.0086(8)
O5 0.0362(9) 0.0374(10) 0.0461(10) -0.0155(8) -0.0178(8) 0.0119(7)
O6 0.0462(10) 0.0352(9) 0.0251(8) -0.0104(7) -0.0049(7) 0.0027(8)
O7 0.0572(12) 0.0373(10) 0.0306(9) -0.0077(7) -0.0005(8) 0.0175(9)
O8 0.0311(8) 0.0297(8) 0.0525(10) -0.0048(7) -0.0118(7) -0.0083(7)
O9 0.0308(8) 0.0319(8) 0.0252(7) -0.0115(6) 0.0021(6) -0.0079(7)
O10 0.0840(15) 0.0323(9) 0.0530(12) -0.0081(8) -0.0234(10) -0.0127(10)
N1 0.0300(10) 0.0293(9) 0.0271(9) -0.0099(7) 0.0037(7) -0.0119(8)
N2 0.0391(11) 0.0472(12) 0.0303(10) -0.0146(9) -0.0010(9) -0.0006(10)
N3 0.0430(12) 0.0550(13) 0.0289(10) -0.0178(9) -0.0004(9) -0.0037(11)
N4 0.0450(12) 0.0378(11) 0.0325(11) -0.0146(9) 0.0051(9) -0.0068(10)
C1 0.0331(12) 0.0259(11) 0.0315(11) -0.0088(9) 0.0040(9) -0.0061(9)
C2 0.0346(12) 0.0297(11) 0.0272(11) -0.0066(9) -0.0006(9) -0.0081(10)
C3 0.0272(11) 0.0361(12) 0.0362(12) -0.0156(10) 0.0041(9) -0.0086(10)
C4 0.0273(11) 0.0382(12) 0.0331(12) -0.0119(10) -0.0010(9) -0.0094(10)
C5 0.0307(11) 0.0282(11) 0.0267(11) -0.0092(9) 0.0042(9) -0.0133(9)
C6 0.0301(11) 0.0297(11) 0.0291(11) -0.0094(9) 0.0034(9) -0.0103(9)
C7 0.0360(13) 0.0367(12) 0.0256(11) -0.0116(9) 0.0020(9) -0.0122(10)
C8 0.0349(12) 0.0336(12) 0.0266(11) -0.0099(9) 0.0047(9) -0.0130(10)
C9 0.0368(13) 0.0503(15) 0.0274(12) -0.0120(10) 0.0018(10) -0.0057(11)
C10 0.0475(15) 0.0525(16) 0.0263(12) -0.0136(11) 0.0028(10) -0.0111(13)
C11 0.0453(15) 0.0419(14) 0.0399(14) -0.0143(11) -0.0058(11) -0.0001(12)
C12 0.0463(15) 0.0443(14) 0.0300(12) -0.0154(11) -0.0032(10) -0.0091(12)
C13 0.0218(10) 0.0237(10) 0.0220(10) -0.0008(8) -0.0020(8) -0.0080(8)
C14 0.0198(10) 0.0227(10) 0.0281(11) -0.0028(8) 0.0012(8) -0.0026(8)
C15 0.0253(10) 0.0215(10) 0.0235(10) -0.0033(8) 0.0007(8) -0.0045(8)
C16 0.0246(11) 0.0237(10) 0.0243(10) -0.0020(8) -0.0046(8) -0.0041(9)
C17 0.0221(10) 0.0213(10) 0.0272(10) -0.0030(8) -0.0013(8) -0.0035(8)
C18 0.0231(10) 0.0235(10) 0.0251(10) -0.0058(8) 0.0018(8) -0.0072(8)
C19 0.0300(11) 0.0258(11) 0.0254(11) -0.0052(8) 0.0030(9) -0.0051(9)
C20 0.0233(10) 0.0259(11) 0.0323(11) -0.0049(9) -0.0036(9) -0.0041(9)

loop_
_atom_type_symbol
_atom_type_description
_atom_type_scat_dispersion_real
_atom_type_scat_dispersion_imag
_atom_type_scat_source
C C 0.0033 0.0016 'International Tables Vol C Tables 4.2.6.8 and 6.1.1.4'
H H 0.0000 0.0000 'International Tables Vol C Tables 4.2.6.8 and 6.1.1.4'
N N 0.0061 0.0033 'International Tables Vol C Tables 4.2.6.8 and 6.1.1.4'
O O 0.0106 0.0060 'International Tables Vol C Tables 4.2.6.8 and 6.1.1.4'
S S 0.1246 0.1234 'International Tables Vol C Tables 4.2.6.8 and 6.1.1.4'
Cd Cd -0.8075 1.2024 'International Tables Vol C Tables 4.2.6.8 and 6.1.1.4'

loop_
_geom_angle_atom_site_label_1
_geom_angle_atom_site_label_2
_geom_angle_atom_site_label_3
_geom_angle
_geom_angle_site_symmetry_1
_geom_angle_site_symmetry_3
O8 Cd1 O8 180.000(1) . 2_666
O8 Cd1 N1 91.71(6) . 2_666
O8 Cd1 N1 88.29(6) 2_666 2_666
O8 Cd1 N1 88.29(6) . .
O8 Cd1 N1 91.71(6) 2_666 .
N1 Cd1 N1 180.0 2_666 .
O8 Cd1 O1 86.06(6) . 2_666
O8 Cd1 O1 93.94(6) 2_666 2_666
N1 Cd1 O1 92.98(6) 2_666 2_666
N1 Cd1 O1 87.02(6) . 2_666
O8 Cd1 O1 93.94(6) . .
O8 Cd1 O1 86.06(6) 2_666 .
N1 Cd1 O1 87.02(6) 2_666 .
N1 Cd1 O1 92.98(6) . .
O1 Cd1 O1 180.00(7) 2_666 .
O3 S1 O2 114.61(11) . .
O3 S1 O1 113.89(10) . .
O2 S1 O1 110.85(10) . .
O3 S1 C13 106.20(9) . .
O2 S1 C13 105.29(9) . .
O1 S1 C13 105.03(9) . .
S1 O1 Cd1 130.99(9) . .
C20 O5 H5 109.5 . .
C19 O6 H6 109.5 . .
Cd1 O8 H8A 117.7 . .
Cd1 O8 H8B 126.4 . .
H8A O8 H8B 115.8 . .
C6 O9 C7 102.12(17) . .
H10A O10 H10B 117.0 . .
C2 N1 C3 117.62(18) . .
C2 N1 Cd1 122.94(15) . .
C3 N1 Cd1 119.33(14) . .
C6 N2 N3 106.22(19) . .
C7 N3 N2 106.15(19) . .
C11 N4 C10 117.3(2) . .
C2 C1 C5 118.6(2) . .
C2 C1 H1 120.7 . .
C5 C1 H1 120.7 . .
N1 C2 C1 123.2(2) . .
N1 C2 H2 118.4 . .
C1 C2 H2 118.4 . .
N1 C3 C4 122.7(2) . .
N1 C3 H3 118.7 . .
C4 C3 H3 118.7 . .
C3 C4 C5 119.1(2) . .
C3 C4 H4 120.5 . .
C5 C4 H4 120.5 . .
C1 C5 C4 118.7(2) . .
C1 C5 C6 122.1(2) . .
C4 C5 C6 119.1(2) . .
N2 C6 O9 112.72(19) . .
N2 C6 C5 127.4(2) . .
O9 C6 C5 119.88(19) . .
N3 C7 O9 112.79(19) . .
N3 C7 C8 127.2(2) . .
O9 C7 C8 120.0(2) . .
C12 C8 C9 118.6(2) . .
C12 C8 C7 123.2(2) . .
C9 C8 C7 118.2(2) . .
C10 C9 C8 118.6(2) . .
C10 C9 H9 120.7 . .
C8 C9 H9 120.7 . .
N4 C10 C9 123.6(2) . .
N4 C10 H10 118.2 . .
C9 C10 H10 118.2 . .
N4 C11 C12 123.1(2) . .
N4 C11 H11 118.4 . .
C12 C11 H11 118.4 . .
C8 C12 C11 118.7(2) . .
C8 C12 H12 120.6 . .
C11 C12 H12 120.6 . .
C18 C13 C14 120.87(18) . .
C18 C13 S1 119.54(15) . .
C14 C13 S1 119.60(15) . .
C13 C14 C15 119.33(18) . .
C13 C14 H14 120.3 . .
C15 C14 H14 120.3 . .
C16 C15 C14 120.40(18) . .
C16 C15 C19 121.14(18) . .
C14 C15 C19 118.43(18) . .
C17 C16 C15 119.54(19) . .
C17 C16 H16 120.2 . .
C15 C16 H16 120.2 . .
C16 C17 C18 120.39(18) . .
C16 C17 C20 121.07(18) . .
C18 C17 C20 118.53(18) . .
C13 C18 C17 119.44(18) . .
C13 C18 H18 120.3 . .
C17 C18 H18 120.3 . .
O7 C19 O6 122.75(19) . .
O7 C19 C15 121.31(19) . .
O6 C19 C15 115.94(18) . .
O4 C20 O5 122.95(19) . .
O4 C20 C17 124.9(2) . .
O5 C20 C17 112.18(18) . .

loop_
_geom_bond_atom_site_label_1
_geom_bond_atom_site_label_2
_geom_bond_distance
_geom_bond_site_symmetry_2
Cd1 O8 2.2929(15) .
Cd1 O8 2.2929(15) 2_666
Cd1 N1 2.3167(17) 2_666
Cd1 N1 2.3167(17) .
Cd1 O1 2.3328(15) 2_666
Cd1 O1 2.3328(15) .
S1 O3 1.4324(16) .
S1 O2 1.4482(16) .
S1 O1 1.4634(15) .
S1 C13 1.787(2) .
O4 C20 1.199(3) .
O5 C20 1.330(3) .
O5 H5 0.8200 .
O6 C19 1.301(3) .
O6 H6 0.8200 .
O7 C19 1.209(3) .
O8 H8A 0.8499 .
O8 H8B 0.8501 .
O9 C6 1.361(3) .
O9 C7 1.361(3) .
O10 H10A 0.8564 .
O10 H10B 0.8501 .
N1 C2 1.338(3) .
N1 C3 1.348(3) .
N2 C6 1.284(3) .
N2 N3 1.402(3) .
N3 C7 1.283(3) .
N4 C11 1.330(3) .
N4 C10 1.338(3) .
C1 C2 1.377(3) .
C1 C5 1.384(3) .
C1 H1 0.9300 .
C2 H2 0.9300 .
C3 C4 1.372(3) .
C3 H3 0.9300 .
C4 C5 1.385(3) .
C4 H4 0.9300 .
C5 C6 1.460(3) .
C7 C8 1.466(3) .
C8 C12 1.379(3) .
C8 C9 1.384(3) .
C9 C10 1.371(3) .
C9 H9 0.9300 .
C10 H10 0.9300 .
C11 C12 1.384(3) .
C11 H11 0.9300 .
C12 H12 0.9300 .
C13 C18 1.384(3) .
C13 C14 1.385(3) .
C14 C15 1.393(3) .
C14 H14 0.9300 .
C15 C16 1.390(3) .
C15 C19 1.493(3) .
C16 C17 1.389(3) .
C16 H16 0.9300 .
C17 C18 1.391(3) .
C17 C20 1.490(3) .
C18 H18 0.9300 .

loop_
_geom_torsion_atom_site_label_1
_geom_torsion_atom_site_label_2
_geom_torsion_atom_site_label_3
_geom_torsion_atom_site_label_4
_geom_torsion
_geom_torsion_site_symmetry_1
O3 S1 O1 Cd1 -45.60(15) .
O2 S1 O1 Cd1 -176.60(10) .
C13 S1 O1 Cd1 70.17(13) .
O8 Cd1 O1 S1 66.55(12) .
O8 Cd1 O1 S1 -113.45(12) 2_666
N1 Cd1 O1 S1 158.07(12) 2_666
N1 Cd1 O1 S1 -21.93(12) .
O8 Cd1 N1 C2 -15.99(17) .
O8 Cd1 N1 C2 164.01(17) 2_666
O1 Cd1 N1 C2 -102.13(17) 2_666
O1 Cd1 N1 C2 77.87(17) .
O8 Cd1 N1 C3 167.83(16) .
O8 Cd1 N1 C3 -12.17(16) 2_666
O1 Cd1 N1 C3 81.69(16) 2_666
O1 Cd1 N1 C3 -98.31(16) .
C6 N2 N3 C7 -0.6(3) .
C3 N1 C2 C1 0.9(3) .
Cd1 N1 C2 C1 -175.31(16) .
C5 C1 C2 N1 0.5(3) .
C2 N1 C3 C4 -1.1(3) .
Cd1 N1 C3 C4 175.31(17) .
N1 C3 C4 C5 -0.2(4) .
C2 C1 C5 C4 -1.7(3) .
C2 C1 C5 C6 176.6(2) .
C3 C4 C5 C1 1.6(3) .
C3 C4 C5 C6 -176.7(2) .
N3 N2 C6 O9 0.1(3) .
N3 N2 C6 C5 177.8(2) .
C7 O9 C6 N2 0.5(2) .
C7 O9 C6 C5 -177.48(19) .
C1 C5 C6 N2 -176.9(2) .
C4 C5 C6 N2 1.4(4) .
C1 C5 C6 O9 0.7(3) .
C4 C5 C6 O9 179.05(19) .
N2 N3 C7 O9 1.0(3) .
N2 N3 C7 C8 -179.0(2) .
C6 O9 C7 N3 -0.9(3) .
C6 O9 C7 C8 179.0(2) .
N3 C7 C8 C12 177.6(3) .
O9 C7 C8 C12 -2.3(4) .
N3 C7 C8 C9 -2.8(4) .
O9 C7 C8 C9 177.2(2) .
C12 C8 C9 C10 -0.5(4) .
C7 C8 C9 C10 180.0(2) .
C11 N4 C10 C9 1.8(4) .
C8 C9 C10 N4 -1.0(4) .
C10 N4 C11 C12 -1.3(4) .
C9 C8 C12 C11 1.0(4) .
C7 C8 C12 C11 -179.5(2) .
N4 C11 C12 C8 -0.1(4) .
O3 S1 C13 C18 159.25(16) .
O2 S1 C13 C18 -78.82(18) .
O1 S1 C13 C18 38.28(18) .
O3 S1 C13 C14 -20.93(19) .
O2 S1 C13 C14 101.00(17) .
O1 S1 C13 C14 -141.90(16) .
C18 C13 C14 C15 1.7(3) .
S1 C13 C14 C15 -178.14(15) .
C13 C14 C15 C16 -1.2(3) .
C13 C14 C15 C19 -178.97(18) .
C14 C15 C16 C17 -0.5(3) .
C19 C15 C16 C17 177.18(19) .
C15 C16 C17 C18 1.8(3) .
C15 C16 C17 C20 -178.93(19) .
C14 C13 C18 C17 -0.4(3) .
S1 C13 C18 C17 179.43(15) .
C16 C17 C18 C13 -1.4(3) .
C20 C17 C18 C13 179.35(18) .
C16 C15 C19 O7 -163.3(2) .
C14 C15 C19 O7 14.5(3) .
C16 C15 C19 O6 16.1(3) .
C14 C15 C19 O6 -166.2(2) .
C16 C17 C20 O4 -174.9(2) .
C18 C17 C20 O4 4.4(3) .
C16 C17 C20 O5 4.6(3) .
C18 C17 C20 O5 -176.09(19) .
